data_7714676
loop_
_publ_author_name
'Atta, Sayan'
'Mandal, Amit'
'Saha, Rahul'
'Majumdar, Amit'

_publ_section_title
;
 Reduction of nitrite to nitric oxide and generation of reactive chalcogen
 species by mononuclear Fe(II) and Zn(II) complexes of thiolate and
 selenolate.
;
_journal_issue 3
_journal_name_full 'Dalton transactions (Cambridge, England : 2003)'
_journal_page_first 949
_journal_page_last 965
_journal_paper_doi 10.1039/d3dt03768a
_journal_volume 53
_journal_year 2024
_chemical_formula_moiety 'C29 H29 Fe N3 O2 S'
_chemical_formula_sum 'C29 H29 Fe N3 O2 S'
_chemical_formula_weight 539.46
_space_group_crystal_system monoclinic
_space_group_IT_number 14
_space_group_name_Hall '-P 2yn'
_space_group_name_H-M_alt 'P 1 21/n 1'
_atom_sites_solution_hydrogens geom
_audit_creation_date 2022-12-17
_audit_creation_method
;
Olex2 1.2
(compiled 2018.05.29 svn.r3508 for OlexSys, GUI svn.r5506)
;
_audit_update_record
;
2022-12-17 deposited with the CCDC.	2023-12-11 downloaded from the CCDC.
;
_cell_angle_alpha 90
_cell_angle_beta 103.715(4)
_cell_angle_gamma 90
_cell_formula_units_Z 4
_cell_length_a 11.3033(5)
_cell_length_b 14.9444(6)
_cell_length_c 15.7897(7)
_cell_measurement_reflns_used 12113
_cell_measurement_temperature 160(20)
_cell_measurement_theta_max 25.6900
_cell_measurement_theta_min 1.8990
_cell_volume 2591.2(2)
_computing_cell_refinement 'CrysAlisPro 1.171.42.49 (Rigaku OD, 2022)'
_computing_data_collection 'CrysAlisPro 1.171.42.49 (Rigaku OD, 2022)'
_computing_data_reduction 'CrysAlisPro 1.171.42.49 (Rigaku OD, 2022)'
_computing_molecular_graphics 'Olex2 (Dolomanov et al., 2009)'
_computing_publication_material 'Olex2 (Dolomanov et al., 2009)'
_computing_structure_refinement 'ShelXL (Sheldrick, 2015)'
_computing_structure_solution 'SHELXT 2014/5 (Sheldrick, 2014)'
_diffrn_ambient_environment N~2~
_diffrn_ambient_temperature 160(20)
_diffrn_detector 'CCD plate'
_diffrn_measured_fraction_theta_full 0.990
_diffrn_measured_fraction_theta_max 0.991
_diffrn_measurement_details
;
List of Runs (angles in degrees, time in seconds):

  # Type    Start    End  Width  t~exp~   \w     \q     \k     \f   Frames
#--------------------------------------------------------------------------
  1  \w   -100.91  13.09   1.00   10.00    --  -15.95 -59.25-135.92  114
  2  \w    -59.55  22.45   1.00   10.00    --  -15.95  83.74  21.05   82
  3  \w   -100.91  13.09   1.00   10.00    --  -15.95 -59.25 122.08  114
  4  \w    -59.55  22.45   1.00   10.00    --  -15.95  83.74 -83.95   82
;
_diffrn_measurement_device_type 'Bruker D8VENTURE with PHOTON II Detector'
_diffrn_measurement_method 'phi, omega and kappa scan'
_diffrn_orient_matrix_type 'CrysAlisPro convention (1999,Acta A55,543-557)'
_diffrn_orient_matrix_UB_11 0.0410512000
_diffrn_orient_matrix_UB_12 -0.0341430000
_diffrn_orient_matrix_UB_13 0.0195570000
_diffrn_orient_matrix_UB_21 0.0383754000
_diffrn_orient_matrix_UB_22 0.0105711000
_diffrn_orient_matrix_UB_23 -0.0281897000
_diffrn_orient_matrix_UB_31 0.0319073000
_diffrn_orient_matrix_UB_32 0.0312254000
_diffrn_orient_matrix_UB_33 0.0309845000
_diffrn_radiation_probe x-ray
_diffrn_radiation_type MoK\a
_diffrn_radiation_wavelength 0.71073
_diffrn_reflns_av_R_equivalents 0.0440
_diffrn_reflns_av_unetI/netI 0.0288
_diffrn_reflns_Laue_measured_fraction_full 0.990
_diffrn_reflns_Laue_measured_fraction_max 0.991
_diffrn_reflns_limit_h_max 13
_diffrn_reflns_limit_h_min -13
_diffrn_reflns_limit_k_max 17
_diffrn_reflns_limit_k_min -18
_diffrn_reflns_limit_l_max 19
_diffrn_reflns_limit_l_min -19
_diffrn_reflns_number 24063
_diffrn_reflns_point_group_measured_fraction_full 0.990
_diffrn_reflns_point_group_measured_fraction_max 0.991
_diffrn_reflns_theta_full 25.242
_diffrn_reflns_theta_max 25.681
_diffrn_reflns_theta_min 1.902
_diffrn_source_type Micro-focus
_exptl_absorpt_coefficient_mu 0.694
_exptl_absorpt_correction_T_max 1.00000
_exptl_absorpt_correction_T_min 0.75874
_exptl_absorpt_correction_type multi-scan
_exptl_absorpt_process_details
;
CrysAlisPro 1.171.42.49 (Rigaku Oxford Diffraction, 2022)
Empirical absorption correction using spherical harmonics,
implemented in SCALE3 ABSPACK scaling algorithm.
;
_exptl_crystal_colour orange
_exptl_crystal_density_diffrn 1.383
_exptl_crystal_density_method 'not measured'
_exptl_crystal_description block
_exptl_crystal_F_000 1128
_exptl_crystal_size_max 0.22
_exptl_crystal_size_mid 0.2
_exptl_crystal_size_min 0.18
_refine_diff_density_max 0.363
_refine_diff_density_min -0.279
_refine_diff_density_rms 0.049
_refine_ls_extinction_method none
_refine_ls_goodness_of_fit_ref 1.027
_refine_ls_hydrogen_treatment constr
_refine_ls_matrix_type full
_refine_ls_number_parameters 328
_refine_ls_number_reflns 4868
_refine_ls_number_restraints 0
_refine_ls_restrained_S_all 1.027
_refine_ls_R_factor_all 0.0327
_refine_ls_R_factor_gt 0.0296
_refine_ls_shift/su_max 0.001
_refine_ls_shift/su_mean 0.000
_refine_ls_structure_factor_coef Fsqd
_refine_ls_weighting_details 'w=1/[\s^2^(Fo^2^)+(0.0340P)^2^+1.5133P] where P=(Fo^2^+2Fc^2^)/3'
_refine_ls_weighting_scheme calc
_refine_ls_wR_factor_gt 0.0743
_refine_ls_wR_factor_ref 0.0764
_reflns_Friedel_coverage 0.000
_reflns_number_gt 4476
_reflns_number_total 4868
_reflns_threshold_expression 'I > 2\s(I)'
_cod_data_source_file d3dt03768a2.cif
_cod_data_source_block sol1
_cod_depositor_comments 'Adding full bibliography for 7714674--7714686.cif.'
_cod_original_sg_symbol_H-M P21/n
_cod_database_code 7714676
_shelx_shelxl_version_number 2018/3
_chemical_oxdiff_formula 'C H N O S Fe'
_shelx_space_group_comment
;
The symmetry employed for this shelxl refinement is uniquely defined
by the following loop, which should always be used as a source of
symmetry information in preference to the above space-group names.
They are only intended as comments.
;
_shelx_estimated_absorpt_t_max 0.885
_shelx_estimated_absorpt_t_min 0.862
_reflns_odcompleteness_completeness 99.10
_reflns_odcompleteness_iscentric 1
_reflns_odcompleteness_theta 25.63
_olex2_refinement_description
;
1. Fixed Uiso
 At 1.2 times of:
  All C(H) groups, All C(H,H) groups
 At 1.5 times of:
  All C(H,H,H) groups
2.a Secondary CH2 refined with riding coordinates:
 C1(H1A,H1B), C10(H10A,H10B), C16(H16A,H16B)
2.b Aromatic/amide H refined with riding coordinates:
 C3(H3), C6(H6), C8(H8), C12(H12), C13(H13), C14(H14), C15(H15), C18(H18),
 C19(H19), C20(H20), C21(H21), C25(H25), C26(H26), C27(H27)
2.c Idealised Me refined as rotating group:
 C5(H5A,H5B,H5C), C24(H24A,H24B,H24C), C29(H29A,H29B,H29C)
;
_olex2_submission_special_instructions 'No special instructions were received'
_oxdiff_exptl_absorpt_empirical_details
;
Empirical correction (ABSPACK) includes:
- Absorption correction using spherical harmonics
- Frame scaling
;
_oxdiff_exptl_absorpt_empirical_full_max 1.712
_oxdiff_exptl_absorpt_empirical_full_min 0.810

loop_
_space_group_symop_operation_xyz
'x, y, z'
'-x+1/2, y+1/2, -z+1/2'
'-x, -y, -z'
'x-1/2, -y-1/2, z-1/2'

loop_
_atom_site_label
_atom_site_type_symbol
_atom_site_fract_x
_atom_site_fract_y
_atom_site_fract_z
_atom_site_U_iso_or_equiv
_atom_site_adp_type
_atom_site_occupancy
_atom_site_site_symmetry_order
_atom_site_calc_flag
_atom_site_refinement_flags_posn
_atom_site_refinement_flags_adp
_atom_site_refinement_flags_occupancy
_atom_site_disorder_assembly
_atom_site_disorder_group
Fe1 Fe 0.50566(2) 0.72075(2) 0.59955(2) 0.01566(8) Uani 1 1 d . . . . .
S1 S 0.59472(4) 0.69367(3) 0.74924(3) 0.02270(11) Uani 1 1 d . . . . .
O1 O 0.63938(10) 0.72555(8) 0.54181(8) 0.0243(3) Uani 1 1 d . . . . .
O2 O 0.97865(11) 0.73603(10) 0.50381(9) 0.0348(3) Uani 1 1 d . . . . .
N1 N 0.38349(12) 0.75800(9) 0.46967(9) 0.0174(3) Uani 1 1 d . . . . .
N2 N 0.36545(12) 0.62089(9) 0.57732(9) 0.0192(3) Uani 1 1 d . . . . .
N3 N 0.43499(12) 0.85269(9) 0.61853(9) 0.0199(3) Uani 1 1 d . . . . .
C1 C 0.41977(15) 0.70905(12) 0.39826(11) 0.0210(4) Uani 1 1 d . . . . .
H1A H 0.360850 0.723345 0.342775 0.025 Uiso 1 1 calc R . . . .
H1B H 0.413944 0.644041 0.408632 0.025 Uiso 1 1 calc R . . . .
C2 C 0.54677(15) 0.72944(11) 0.38793(11) 0.0190(3) Uani 1 1 d . . . . .
C3 C 0.56380(15) 0.73841(11) 0.30475(11) 0.0211(4) Uani 1 1 d . . . . .
H3 H 0.494055 0.738156 0.257319 0.025 Uiso 1 1 calc R . . . .
C4 C 0.67898(15) 0.74792(12) 0.28640(11) 0.0217(4) Uani 1 1 d . . . . .
C5 C 0.69092(18) 0.75873(16) 0.19428(13) 0.0361(5) Uani 1 1 d . . . . .
H5A H 0.775326 0.773913 0.194459 0.054 Uiso 1 1 calc GR . . . .
H5B H 0.636800 0.806736 0.165825 0.054 Uiso 1 1 calc GR . . . .
H5C H 0.668438 0.702616 0.162420 0.054 Uiso 1 1 calc GR . . . .
C6 C 0.77838(15) 0.74761(11) 0.35650(11) 0.0193(3) Uani 1 1 d . . . . .
H6 H 0.857644 0.752065 0.346220 0.023 Uiso 1 1 calc R . . . .
C7 C 0.76604(14) 0.74093(11) 0.44253(11) 0.0181(3) Uani 1 1 d . . . . .
C8 C 0.87491(15) 0.73850(11) 0.51382(12) 0.0223(4) Uani 1 1 d . . . . .
H8 H 0.864421 0.738865 0.571764 0.027 Uiso 1 1 calc R . . . .
C9 C 0.64923(15) 0.73208(10) 0.46079(11) 0.0176(3) Uani 1 1 d . . . . .
C10 C 0.25911(14) 0.72945(11) 0.47327(11) 0.0200(3) Uani 1 1 d . . . . .
H10A H 0.206275 0.727126 0.413543 0.024 Uiso 1 1 calc R . . . .
H10B H 0.223932 0.773361 0.507366 0.024 Uiso 1 1 calc R . . . .
C11 C 0.26385(14) 0.63894(11) 0.51490(10) 0.0189(3) Uani 1 1 d . . . . .
C12 C 0.16864(15) 0.57831(12) 0.49392(12) 0.0258(4) Uani 1 1 d . . . . .
H12 H 0.098235 0.591926 0.449468 0.031 Uiso 1 1 calc R . . . .
C13 C 0.17682(17) 0.49819(12) 0.53795(13) 0.0309(4) Uani 1 1 d . . . . .
H13 H 0.112292 0.455954 0.524112 0.037 Uiso 1 1 calc R . . . .
C14 C 0.28012(17) 0.47986(12) 0.60263(13) 0.0287(4) Uani 1 1 d . . . . .
H14 H 0.287319 0.425360 0.634409 0.034 Uiso 1 1 calc R . . . .
C15 C 0.37227(16) 0.54238(12) 0.61991(11) 0.0244(4) Uani 1 1 d . . . . .
H15 H 0.443658 0.529517 0.663752 0.029 Uiso 1 1 calc R . . . .
C16 C 0.38988(15) 0.85550(11) 0.46043(11) 0.0222(4) Uani 1 1 d . . . . .
H16A H 0.319222 0.876472 0.414931 0.027 Uiso 1 1 calc R . . . .
H16B H 0.465047 0.871595 0.442099 0.027 Uiso 1 1 calc R . . . .
C17 C 0.38974(14) 0.90038(11) 0.54560(11) 0.0210(4) Uani 1 1 d . . . . .
C18 C 0.34512(16) 0.98659(12) 0.54872(13) 0.0292(4) Uani 1 1 d . . . . .
H18 H 0.313944 1.019036 0.496455 0.035 Uiso 1 1 calc R . . . .
C19 C 0.34658(17) 1.02470(13) 0.62883(14) 0.0337(4) Uani 1 1 d . . . . .
H19 H 0.317741 1.083965 0.632354 0.040 Uiso 1 1 calc R . . . .
C20 C 0.39076(17) 0.97512(13) 0.70387(13) 0.0317(4) Uani 1 1 d . . . . .
H20 H 0.391128 0.999201 0.759615 0.038 Uiso 1 1 calc R . . . .
C21 C 0.43421(15) 0.88994(12) 0.69582(12) 0.0249(4) Uani 1 1 d . . . . .
H21 H 0.464960 0.856156 0.747296 0.030 Uiso 1 1 calc R . . . .
C22 C 0.63649(15) 0.57996(11) 0.77539(11) 0.0218(4) Uani 1 1 d . . . . .
C23 C 0.72911(15) 0.53855(12) 0.74332(11) 0.0247(4) Uani 1 1 d . . . . .
C24 C 0.79712(18) 0.58831(14) 0.68697(14) 0.0360(5) Uani 1 1 d . . . . .
H24A H 0.830836 0.643639 0.716351 0.054 Uiso 1 1 calc GR . . . .
H24B H 0.741349 0.602910 0.631067 0.054 Uiso 1 1 calc GR . . . .
H24C H 0.863503 0.550806 0.676771 0.054 Uiso 1 1 calc GR . . . .
C25 C 0.75958(16) 0.44981(13) 0.76553(13) 0.0298(4) Uani 1 1 d . . . . .
H25 H 0.820548 0.421501 0.742649 0.036 Uiso 1 1 calc R . . . .
C26 C 0.70355(17) 0.40189(13) 0.81992(13) 0.0330(4) Uani 1 1 d . . . . .
H26 H 0.726124 0.341643 0.834781 0.040 Uiso 1 1 calc R . . . .
C27 C 0.61421(17) 0.44312(13) 0.85226(13) 0.0311(4) Uani 1 1 d . . . . .
H27 H 0.575397 0.410609 0.889765 0.037 Uiso 1 1 calc R . . . .
C28 C 0.57961(16) 0.53156(12) 0.83107(12) 0.0252(4) Uani 1 1 d . . . . .
C29 C 0.48056(19) 0.57246(14) 0.86776(14) 0.0368(5) Uani 1 1 d . . . . .
H29A H 0.512050 0.625943 0.901576 0.055 Uiso 1 1 calc GR . . . .
H29B H 0.453567 0.528985 0.905686 0.055 Uiso 1 1 calc GR . . . .
H29C H 0.411647 0.589059 0.819896 0.055 Uiso 1 1 calc GR . . . .

loop_
_atom_site_aniso_label
_atom_site_aniso_U_11
_atom_site_aniso_U_22
_atom_site_aniso_U_33
_atom_site_aniso_U_23
_atom_site_aniso_U_13
_atom_site_aniso_U_12
Fe1 0.01589(13) 0.01685(13) 0.01432(13) 0.00042(8) 0.00375(9) -0.00068(8)
S1 0.0308(2) 0.0198(2) 0.0153(2) -0.00024(16) 0.00096(17) 0.00281(17)
O1 0.0182(6) 0.0397(7) 0.0155(6) 0.0014(5) 0.0047(5) -0.0015(5)
O2 0.0186(7) 0.0541(9) 0.0311(8) 0.0028(6) 0.0047(6) 0.0029(6)
N1 0.0154(7) 0.0212(7) 0.0166(7) 0.0011(5) 0.0060(5) -0.0012(5)
N2 0.0205(7) 0.0191(7) 0.0182(7) -0.0010(5) 0.0048(5) -0.0023(5)
N3 0.0197(7) 0.0185(7) 0.0220(7) -0.0002(6) 0.0058(6) -0.0002(5)
C1 0.0179(8) 0.0289(9) 0.0160(8) -0.0015(7) 0.0036(6) -0.0028(7)
C2 0.0182(8) 0.0194(8) 0.0200(9) -0.0004(6) 0.0060(7) -0.0006(6)
C3 0.0194(8) 0.0249(9) 0.0180(8) 0.0011(7) 0.0026(7) 0.0019(7)
C4 0.0244(9) 0.0227(9) 0.0196(9) 0.0027(7) 0.0087(7) 0.0016(7)
C5 0.0287(10) 0.0600(14) 0.0222(10) 0.0075(9) 0.0109(8) 0.0019(9)
C6 0.0188(8) 0.0167(8) 0.0242(9) -0.0001(7) 0.0090(7) -0.0005(6)
C7 0.0188(8) 0.0155(8) 0.0201(8) -0.0007(6) 0.0050(7) 0.0001(6)
C8 0.0218(9) 0.0225(9) 0.0224(9) -0.0011(7) 0.0051(7) -0.0008(7)
C9 0.0200(8) 0.0168(8) 0.0168(8) 0.0008(6) 0.0056(6) -0.0002(6)
C10 0.0147(8) 0.0266(9) 0.0185(8) 0.0012(7) 0.0040(6) -0.0004(6)
C11 0.0179(8) 0.0231(9) 0.0172(8) -0.0038(6) 0.0075(6) -0.0009(6)
C12 0.0181(8) 0.0290(10) 0.0299(10) -0.0046(8) 0.0051(7) -0.0020(7)
C13 0.0266(9) 0.0248(10) 0.0421(12) -0.0059(8) 0.0096(8) -0.0078(7)
C14 0.0335(10) 0.0190(9) 0.0350(11) 0.0008(8) 0.0106(8) -0.0031(7)
C15 0.0276(9) 0.0216(9) 0.0231(9) 0.0006(7) 0.0041(7) -0.0004(7)
C16 0.0210(8) 0.0232(9) 0.0227(9) 0.0060(7) 0.0059(7) 0.0011(7)
C17 0.0162(8) 0.0200(8) 0.0275(9) 0.0032(7) 0.0068(7) -0.0019(6)
C18 0.0252(9) 0.0233(9) 0.0393(11) 0.0059(8) 0.0083(8) 0.0028(7)
C19 0.0314(10) 0.0200(9) 0.0511(13) -0.0045(9) 0.0128(9) 0.0027(8)
C20 0.0309(10) 0.0278(10) 0.0384(11) -0.0116(8) 0.0122(8) -0.0006(8)
C21 0.0239(9) 0.0262(9) 0.0250(9) -0.0038(7) 0.0066(7) -0.0009(7)
C22 0.0228(8) 0.0210(8) 0.0181(8) -0.0006(7) -0.0019(7) 0.0007(7)
C23 0.0210(8) 0.0289(10) 0.0216(9) -0.0019(7) -0.0006(7) 0.0006(7)
C24 0.0324(10) 0.0418(12) 0.0367(11) 0.0039(9) 0.0140(9) 0.0060(9)
C25 0.0239(9) 0.0300(10) 0.0335(10) -0.0035(8) 0.0026(8) 0.0075(7)
C26 0.0317(10) 0.0228(9) 0.0403(11) 0.0031(8) 0.0002(9) 0.0052(8)
C27 0.0331(10) 0.0272(10) 0.0316(10) 0.0080(8) 0.0049(8) -0.0004(8)
C28 0.0251(9) 0.0252(9) 0.0238(9) 0.0009(7) 0.0027(7) 0.0021(7)
C29 0.0413(11) 0.0354(11) 0.0391(12) 0.0089(9) 0.0199(9) 0.0081(9)

loop_
_atom_type_symbol
_atom_type_description
_atom_type_scat_dispersion_real
_atom_type_scat_dispersion_imag
_atom_type_scat_source
C C 0.0033 0.0016 'International Tables Vol C Tables 4.2.6.8 and 6.1.1.4'
H H 0.0000 0.0000 'International Tables Vol C Tables 4.2.6.8 and 6.1.1.4'
Fe Fe 0.3463 0.8444 'International Tables Vol C Tables 4.2.6.8 and 6.1.1.4'
N N 0.0061 0.0033 'International Tables Vol C Tables 4.2.6.8 and 6.1.1.4'
O O 0.0106 0.0060 'International Tables Vol C Tables 4.2.6.8 and 6.1.1.4'
S S 0.1246 0.1234 'International Tables Vol C Tables 4.2.6.8 and 6.1.1.4'

loop_
_geom_angle_atom_site_label_1
_geom_angle_atom_site_label_2
_geom_angle_atom_site_label_3
_geom_angle
_geom_angle_site_symmetry_1
_geom_angle_site_symmetry_3
_geom_angle_publ_flag
O1 Fe1 S1 106.27(4) . . ?
O1 Fe1 N1 86.61(5) . . ?
O1 Fe1 N2 125.16(5) . . ?
O1 Fe1 N3 112.53(5) . . ?
N1 Fe1 S1 166.36(4) . . ?
N2 Fe1 S1 99.61(4) . . ?
N2 Fe1 N1 75.72(5) . . ?
N2 Fe1 N3 111.85(5) . . ?
N3 Fe1 S1 95.75(4) . . ?
N3 Fe1 N1 74.67(5) . . ?
C22 S1 Fe1 114.77(6) . . ?
C9 O1 Fe1 135.62(11) . . ?
C1 N1 Fe1 110.50(10) . . ?
C1 N1 C10 108.86(13) . . ?
C10 N1 Fe1 106.02(9) . . ?
C16 N1 Fe1 107.56(10) . . ?
C16 N1 C1 112.68(13) . . ?
C16 N1 C10 111.03(13) . . ?
C11 N2 Fe1 116.60(11) . . ?
C15 N2 Fe1 124.93(11) . . ?
C15 N2 C11 118.46(14) . . ?
C17 N3 Fe1 116.05(11) . . ?
C21 N3 Fe1 125.64(12) . . ?
C21 N3 C17 118.30(15) . . ?
N1 C1 H1A 108.5 . . ?
N1 C1 H1B 108.5 . . ?
N1 C1 C2 115.05(13) . . ?
H1A C1 H1B 107.5 . . ?
C2 C1 H1A 108.5 . . ?
C2 C1 H1B 108.5 . . ?
C3 C2 C1 118.19(15) . . ?
C3 C2 C9 119.72(15) . . ?
C9 C2 C1 121.88(15) . . ?
C2 C3 H3 118.3 . . ?
C2 C3 C4 123.46(16) . . ?
C4 C3 H3 118.3 . . ?
C3 C4 C5 120.72(16) . . ?
C6 C4 C3 116.91(15) . . ?
C6 C4 C5 122.36(16) . . ?
C4 C5 H5A 109.5 . . ?
C4 C5 H5B 109.5 . . ?
C4 C5 H5C 109.5 . . ?
H5A C5 H5B 109.5 . . ?
H5A C5 H5C 109.5 . . ?
H5B C5 H5C 109.5 . . ?
C4 C6 H6 119.0 . . ?
C4 C6 C7 121.96(15) . . ?
C7 C6 H6 119.0 . . ?
C6 C7 C8 119.36(15) . . ?
C6 C7 C9 120.88(15) . . ?
C9 C7 C8 119.68(15) . . ?
O2 C8 C7 124.17(17) . . ?
O2 C8 H8 117.9 . . ?
C7 C8 H8 117.9 . . ?
O1 C9 C2 122.90(15) . . ?
O1 C9 C7 120.07(14) . . ?
C7 C9 C2 117.02(15) . . ?
N1 C10 H10A 109.7 . . ?
N1 C10 H10B 109.7 . . ?
N1 C10 C11 109.92(13) . . ?
H10A C10 H10B 108.2 . . ?
C11 C10 H10A 109.7 . . ?
C11 C10 H10B 109.7 . . ?
N2 C11 C10 115.83(14) . . ?
N2 C11 C12 121.43(16) . . ?
C12 C11 C10 122.69(15) . . ?
C11 C12 H12 120.2 . . ?
C13 C12 C11 119.51(16) . . ?
C13 C12 H12 120.2 . . ?
C12 C13 H13 120.4 . . ?
C12 C13 C14 119.25(17) . . ?
C14 C13 H13 120.4 . . ?
C13 C14 H14 120.7 . . ?
C15 C14 C13 118.55(17) . . ?
C15 C14 H14 120.7 . . ?
N2 C15 C14 122.78(16) . . ?
N2 C15 H15 118.6 . . ?
C14 C15 H15 118.6 . . ?
N1 C16 H16A 109.6 . . ?
N1 C16 H16B 109.6 . . ?
N1 C16 C17 110.09(13) . . ?
H16A C16 H16B 108.2 . . ?
C17 C16 H16A 109.6 . . ?
C17 C16 H16B 109.6 . . ?
N3 C17 C16 116.60(14) . . ?
N3 C17 C18 121.86(17) . . ?
C18 C17 C16 121.54(16) . . ?
C17 C18 H18 120.4 . . ?
C19 C18 C17 119.24(18) . . ?
C19 C18 H18 120.4 . . ?
C18 C19 H19 120.5 . . ?
C18 C19 C20 119.03(17) . . ?
C20 C19 H19 120.5 . . ?
C19 C20 H20 120.7 . . ?
C21 C20 C19 118.54(18) . . ?
C21 C20 H20 120.7 . . ?
N3 C21 C20 123.01(17) . . ?
N3 C21 H21 118.5 . . ?
C20 C21 H21 118.5 . . ?
C23 C22 S1 120.86(14) . . ?
C28 C22 S1 119.94(13) . . ?
C28 C22 C23 119.17(16) . . ?
C22 C23 C24 121.53(16) . . ?
C25 C23 C22 119.18(17) . . ?
C25 C23 C24 119.28(17) . . ?
C23 C24 H24A 109.5 . . ?
C23 C24 H24B 109.5 . . ?
C23 C24 H24C 109.5 . . ?
H24A C24 H24B 109.5 . . ?
H24A C24 H24C 109.5 . . ?
H24B C24 H24C 109.5 . . ?
C23 C25 H25 119.1 . . ?
C26 C25 C23 121.81(17) . . ?
C26 C25 H25 119.1 . . ?
C25 C26 H26 120.6 . . ?
C27 C26 C25 118.82(17) . . ?
C27 C26 H26 120.6 . . ?
C26 C27 H27 119.3 . . ?
C26 C27 C28 121.46(18) . . ?
C28 C27 H27 119.3 . . ?
C22 C28 C29 121.55(16) . . ?
C27 C28 C22 119.54(17) . . ?
C27 C28 C29 118.90(17) . . ?
C28 C29 H29A 109.5 . . ?
C28 C29 H29B 109.5 . . ?
C28 C29 H29C 109.5 . . ?
H29A C29 H29B 109.5 . . ?
H29A C29 H29C 109.5 . . ?
H29B C29 H29C 109.5 . . ?

loop_
_geom_bond_atom_site_label_1
_geom_bond_atom_site_label_2
_geom_bond_distance
_geom_bond_site_symmetry_2
_geom_bond_publ_flag
Fe1 S1 2.3738(5) . ?
Fe1 O1 1.9429(12) . ?
Fe1 N1 2.2539(13) . ?
Fe1 N2 2.1443(14) . ?
Fe1 N3 2.1747(14) . ?
S1 C22 1.7858(17) . ?
O1 C9 1.314(2) . ?
O2 C8 1.220(2) . ?
N1 C1 1.481(2) . ?
N1 C10 1.483(2) . ?
N1 C16 1.468(2) . ?
N2 C11 1.351(2) . ?
N2 C15 1.345(2) . ?
N3 C17 1.348(2) . ?
N3 C21 1.343(2) . ?
C1 H1A 0.9900 . ?
C1 H1B 0.9900 . ?
C1 C2 1.514(2) . ?
C2 C3 1.378(2) . ?
C2 C9 1.426(2) . ?
C3 H3 0.9500 . ?
C3 C4 1.406(2) . ?
C4 C5 1.501(2) . ?
C4 C6 1.378(2) . ?
C5 H5A 0.9800 . ?
C5 H5B 0.9800 . ?
C5 H5C 0.9800 . ?
C6 H6 0.9500 . ?
C6 C7 1.402(2) . ?
C7 C8 1.458(2) . ?
C7 C9 1.423(2) . ?
C8 H8 0.9500 . ?
C10 H10A 0.9900 . ?
C10 H10B 0.9900 . ?
C10 C11 1.499(2) . ?
C11 C12 1.386(2) . ?
C12 H12 0.9500 . ?
C12 C13 1.377(3) . ?
C13 H13 0.9500 . ?
C13 C14 1.384(3) . ?
C14 H14 0.9500 . ?
C14 C15 1.377(2) . ?
C15 H15 0.9500 . ?
C16 H16A 0.9900 . ?
C16 H16B 0.9900 . ?
C16 C17 1.503(2) . ?
C17 C18 1.389(2) . ?
C18 H18 0.9500 . ?
C18 C19 1.384(3) . ?
C19 H19 0.9500 . ?
C19 C20 1.386(3) . ?
C20 H20 0.9500 . ?
C20 C21 1.381(3) . ?
C21 H21 0.9500 . ?
C22 C23 1.410(2) . ?
C22 C28 1.406(2) . ?
C23 C24 1.503(3) . ?
C23 C25 1.394(3) . ?
C24 H24A 0.9800 . ?
C24 H24B 0.9800 . ?
C24 H24C 0.9800 . ?
C25 H25 0.9500 . ?
C25 C26 1.382(3) . ?
C26 H26 0.9500 . ?
C26 C27 1.380(3) . ?
C27 H27 0.9500 . ?
C27 C28 1.396(3) . ?
C28 C29 1.507(3) . ?
C29 H29A 0.9800 . ?
C29 H29B 0.9800 . ?
C29 H29C 0.9800 . ?

loop_
_geom_torsion_atom_site_label_1
_geom_torsion_atom_site_label_2
_geom_torsion_atom_site_label_3
_geom_torsion_atom_site_label_4
_geom_torsion
_geom_torsion_site_symmetry_1
_geom_torsion_site_symmetry_2
_geom_torsion_site_symmetry_3
_geom_torsion_site_symmetry_4
_geom_torsion_publ_flag
Fe1 S1 C22 C23 65.61(14) . . . . ?
Fe1 S1 C22 C28 -116.59(13) . . . . ?
Fe1 O1 C9 C2 -6.0(3) . . . . ?
Fe1 O1 C9 C7 174.97(11) . . . . ?
Fe1 N1 C1 C2 -62.44(16) . . . . ?
Fe1 N1 C10 C11 -42.50(14) . . . . ?
Fe1 N1 C16 C17 -40.87(14) . . . . ?
Fe1 N2 C11 C10 -3.88(18) . . . . ?
Fe1 N2 C11 C12 178.64(12) . . . . ?
Fe1 N2 C15 C14 -179.29(13) . . . . ?
Fe1 N3 C17 C16 1.97(18) . . . . ?
Fe1 N3 C17 C18 -178.06(13) . . . . ?
Fe1 N3 C21 C20 178.32(13) . . . . ?
S1 C22 C23 C24 0.7(2) . . . . ?
S1 C22 C23 C25 179.67(13) . . . . ?
S1 C22 C28 C27 -178.99(14) . . . . ?
S1 C22 C28 C29 1.8(2) . . . . ?
N1 C1 C2 C3 -139.12(16) . . . . ?
N1 C1 C2 C9 46.2(2) . . . . ?
N1 C10 C11 N2 32.67(19) . . . . ?
N1 C10 C11 C12 -149.89(16) . . . . ?
N1 C16 C17 N3 27.3(2) . . . . ?
N1 C16 C17 C18 -152.64(15) . . . . ?
N2 C11 C12 C13 0.6(3) . . . . ?
N3 C17 C18 C19 -0.2(3) . . . . ?
C1 N1 C10 C11 76.38(16) . . . . ?
C1 N1 C16 C17 -162.89(13) . . . . ?
C1 C2 C3 C4 -173.07(16) . . . . ?
C1 C2 C9 O1 -6.6(2) . . . . ?
C1 C2 C9 C7 172.47(15) . . . . ?
C2 C3 C4 C5 -179.11(17) . . . . ?
C2 C3 C4 C6 0.3(3) . . . . ?
C3 C2 C9 O1 178.76(15) . . . . ?
C3 C2 C9 C7 -2.2(2) . . . . ?
C3 C4 C6 C7 -1.9(3) . . . . ?
C4 C6 C7 C8 178.33(16) . . . . ?
C4 C6 C7 C9 1.4(3) . . . . ?
C5 C4 C6 C7 177.50(17) . . . . ?
C6 C7 C8 O2 -5.0(3) . . . . ?
C6 C7 C9 O1 179.74(15) . . . . ?
C6 C7 C9 C2 0.6(2) . . . . ?
C8 C7 C9 O1 2.9(2) . . . . ?
C8 C7 C9 C2 -176.24(15) . . . . ?
C9 C2 C3 C4 1.8(3) . . . . ?
C9 C7 C8 O2 171.91(17) . . . . ?
C10 N1 C1 C2 -178.48(14) . . . . ?
C10 N1 C16 C17 74.70(16) . . . . ?
C10 C11 C12 C13 -176.71(16) . . . . ?
C11 N2 C15 C14 -0.1(3) . . . . ?
C11 C12 C13 C14 0.2(3) . . . . ?
C12 C13 C14 C15 -0.8(3) . . . . ?
C13 C14 C15 N2 0.8(3) . . . . ?
C15 N2 C11 C10 176.85(15) . . . . ?
C15 N2 C11 C12 -0.6(2) . . . . ?
C16 N1 C1 C2 57.90(18) . . . . ?
C16 N1 C10 C11 -159.02(13) . . . . ?
C16 C17 C18 C19 179.72(16) . . . . ?
C17 N3 C21 C20 -0.9(2) . . . . ?
C17 C18 C19 C20 -1.1(3) . . . . ?
C18 C19 C20 C21 1.4(3) . . . . ?
C19 C20 C21 N3 -0.4(3) . . . . ?
C21 N3 C17 C16 -178.74(14) . . . . ?
C21 N3 C17 C18 1.2(2) . . . . ?
C22 C23 C25 C26 -1.6(3) . . . . ?
C23 C22 C28 C27 -1.2(3) . . . . ?
C23 C22 C28 C29 179.66(17) . . . . ?
C23 C25 C26 C27 0.6(3) . . . . ?
C24 C23 C25 C26 177.39(17) . . . . ?
C25 C26 C27 C28 0.1(3) . . . . ?
C26 C27 C28 C22 0.2(3) . . . . ?
C26 C27 C28 C29 179.38(18) . . . . ?
C28 C22 C23 C24 -177.13(16) . . . . ?
C28 C22 C23 C25 1.9(2) . . . . ?
